data_7220186
loop_
_publ_author_name
'Sanap, Kailas Khandu'
'Samant, Shriniwas'

_publ_section_title
;
 Regiospecific Inverse Electron Demand Diels-Alder reactions of
 7-methylcoumarin-4-azadienes
;
_journal_name_full 'RSC Adv.'
_journal_paper_doi 10.1039/C5RA06262D
_journal_year 2015
_chemical_formula_sum 'C22 H21 N O3'
_chemical_formula_weight 347.40
_chemical_name_systematic
; 
 ? 
;
_space_group_IT_number 14
_symmetry_space_group_name_Hall '-P 2ybc'
_symmetry_space_group_name_H-M 'P 1 21/c 1'
_atom_sites_solution_hydrogens geom
_atom_sites_solution_primary direct
_atom_sites_solution_secondary difmap
_audit_creation_method SHELXL-97
_audit_update_record
;
2015-02-01 deposited with the CCDC.
2015-04-10 downloaded from the CCDC.
;
_cell_angle_alpha 90.00
_cell_angle_beta 105.5490(10)
_cell_angle_gamma 90.00
_cell_formula_units_Z 4
_cell_length_a 9.3400(3)
_cell_length_b 22.1653(8)
_cell_length_c 8.7044(3)
_cell_measurement_temperature 293(2)
_cell_volume 1736.07(10)
_computing_structure_refinement 'SHELXL-97 (Sheldrick, 1997)'
_computing_structure_solution 'SHELXS-97 (Sheldrick, 1990)'
_diffrn_ambient_temperature 293(2)
_diffrn_measured_fraction_theta_full 0.996
_diffrn_measured_fraction_theta_max 0.996
_diffrn_radiation_monochromator graphite
_diffrn_radiation_source 'fine-focus sealed tube'
_diffrn_radiation_type MoK\a
_diffrn_radiation_wavelength 0.71073
_diffrn_reflns_av_R_equivalents 0.0293
_diffrn_reflns_av_sigmaI/netI 0.0205
_diffrn_reflns_limit_h_max 10
_diffrn_reflns_limit_h_min -10
_diffrn_reflns_limit_k_max 24
_diffrn_reflns_limit_k_min -23
_diffrn_reflns_limit_l_max 9
_diffrn_reflns_limit_l_min -7
_diffrn_reflns_number 13468
_diffrn_reflns_theta_full 23.20
_diffrn_reflns_theta_max 23.20
_diffrn_reflns_theta_min 1.84
_exptl_absorpt_coefficient_mu 0.088
_exptl_crystal_density_diffrn 1.329
_exptl_crystal_density_method 'not measured'
_exptl_crystal_F_000 736
_refine_diff_density_max 0.378
_refine_diff_density_min -0.417
_refine_diff_density_rms 0.046
_refine_ls_extinction_method none
_refine_ls_goodness_of_fit_ref 1.068
_refine_ls_hydrogen_treatment mixed
_refine_ls_matrix_type full
_refine_ls_number_parameters 235
_refine_ls_number_reflns 2471
_refine_ls_number_restraints 0
_refine_ls_restrained_S_all 1.068
_refine_ls_R_factor_all 0.0541
_refine_ls_R_factor_gt 0.0429
_refine_ls_shift/su_max 0.002
_refine_ls_shift/su_mean 0.000
_refine_ls_structure_factor_coef Fsqd
_refine_ls_weighting_details 'calc w=1/[\s^2^(Fo^2^)+(0.0575P)^2^+0.7077P] where P=(Fo^2^+2Fc^2^)/3'
_refine_ls_weighting_scheme calc
_refine_ls_wR_factor_gt 0.1100
_refine_ls_wR_factor_ref 0.1217
_reflns_number_gt 2020
_reflns_number_total 2471
_reflns_threshold_expression >2sigma(I)
_cod_data_source_file c5ra06262d2.cif
_cod_data_source_block shelxl
_cod_database_code 7220186
_audit_block_doi 10.5517/ccz7wy0

loop_
_symmetry_equiv_pos_as_xyz
'x, y, z'
'-x, y+1/2, -z+1/2'
'-x, -y, -z'
'x, -y-1/2, z-1/2'

loop_
_atom_site_label
_atom_site_type_symbol
_atom_site_fract_x
_atom_site_fract_y
_atom_site_fract_z
_atom_site_U_iso_or_equiv
_atom_site_adp_type
_atom_site_occupancy
_atom_site_symmetry_multiplicity
_atom_site_calc_flag
_atom_site_refinement_flags
O21 O 0.28854(19) 0.29181(6) 0.06272(19) 0.0557(4) Uani 1 1 d .
O11 O 0.71530(16) 0.00844(7) 0.09935(17) 0.0521(4) Uani 1 1 d .
N16 N 0.5462(2) 0.11727(8) 0.4014(2) 0.0449(5) Uani 1 1 d .
H16 H 0.5448 0.1478 0.4620 0.054 Uiso 1 1 calc R
C15 C 0.4653(2) 0.11763(9) 0.2338(2) 0.0390(5) Uani 1 1 d .
H15 H 0.3830 0.0888 0.2181 0.047 Uiso 1 1 calc R
C17 C 0.6268(2) 0.06494(9) 0.4600(2) 0.0399(5) Uani 1 1 d .
O22 O 0.4670(2) 0.33618(7) 0.2439(2) 0.0742(6) Uani 1 1 d .
C22 C 0.6631(2) 0.02270(9) 0.3580(2) 0.0402(5) Uani 1 1 d .
C22A C 0.6108(2) 0.03117(9) 0.1792(2) 0.0414(5) Uani 1 1 d .
H22 H 0.5198 0.0073 0.1414 0.050 Uiso 1 1 calc R
C23 C 0.4102(3) 0.28893(10) 0.1922(3) 0.0530(6) Uani 1 1 d .
C29A C 0.2196(3) 0.24033(9) -0.0100(3) 0.0463(6) Uani 1 1 d .
C25A C 0.2729(2) 0.18324(9) 0.0422(2) 0.0411(5) Uani 1 1 d .
C24 C 0.4616(3) 0.23006(9) 0.2514(3) 0.0480(6) Uani 1 1 d .
H24 H 0.5398 0.2273 0.3434 0.058 Uiso 1 1 calc R
C25 C 0.4017(2) 0.17888(9) 0.1797(2) 0.0409(5) Uani 1 1 d .
C14A C 0.5697(2) 0.09650(9) 0.1340(2) 0.0393(5) Uani 1 1 d .
H14 H 0.5141 0.0976 0.0212 0.047 Uiso 1 1 calc R
C26 C 0.1966(2) 0.13421(10) -0.0436(3) 0.0463(5) Uani 1 1 d .
H26 H 0.2302 0.0953 -0.0149 0.056 Uiso 1 1 calc R
C18 C 0.6729(2) 0.05517(10) 0.6241(3) 0.0490(6) Uani 1 1 d .
H18 H 0.6490 0.0831 0.6929 0.059 Uiso 1 1 calc R
C21 C 0.7415(2) -0.02857(10) 0.4229(3) 0.0502(6) Uani 1 1 d .
H21 H 0.7638 -0.0574 0.3551 0.060 Uiso 1 1 calc R
C28 C 0.0198(3) 0.19983(11) -0.2175(3) 0.0533(6) Uani 1 1 d .
C19 C 0.7530(3) 0.00481(11) 0.6850(3) 0.0542(6) Uani 1 1 d .
H19 H 0.7846 -0.0007 0.7948 0.065 Uiso 1 1 calc R
C14 C 0.7063(2) 0.13616(11) 0.1558(3) 0.0516(6) Uani 1 1 d .
H14A H 0.7529 0.1417 0.2687 0.062 Uiso 1 1 calc R
H14B H 0.6769 0.1755 0.1090 0.062 Uiso 1 1 calc R
C27 C 0.0734(3) 0.14253(11) -0.1691(3) 0.0515(6) Uani 1 1 d .
H27 H 0.0246 0.1090 -0.2230 0.062 Uiso 1 1 calc R
C13 C 0.8167(3) 0.10753(13) 0.0770(3) 0.0617(7) Uani 1 1 d .
H13C H 0.7764 0.1082 -0.0379 0.074 Uiso 1 1 calc R
H13D H 0.9084 0.1305 0.1035 0.074 Uiso 1 1 calc R
C29 C 0.0954(3) 0.24860(11) -0.1369(3) 0.0559(6) Uani 1 1 d .
H29 H 0.0627 0.2875 -0.1680 0.067 Uiso 1 1 calc R
C20 C 0.7871(3) -0.03779(11) 0.5849(3) 0.0557(6) Uani 1 1 d .
H20 H 0.8402 -0.0723 0.6265 0.067 Uiso 1 1 calc R
C12 C 0.8482(3) 0.04335(13) 0.1330(3) 0.0627(7) Uani 1 1 d .
H12E H 0.9171 0.0254 0.0804 0.075 Uiso 1 1 calc R
H12F H 0.8945 0.0431 0.2469 0.075 Uiso 1 1 calc R
C30 C -0.1185(3) 0.20765(14) -0.3529(3) 0.0772(8) Uani 1 1 d .
H30A H -0.1551 0.1688 -0.3939 0.116 Uiso 1 1 calc R
H30B H -0.0954 0.2310 -0.4361 0.116 Uiso 1 1 calc R
H30C H -0.1929 0.2281 -0.3150 0.116 Uiso 1 1 calc R

loop_
_atom_site_aniso_label
_atom_site_aniso_U_11
_atom_site_aniso_U_22
_atom_site_aniso_U_33
_atom_site_aniso_U_23
_atom_site_aniso_U_13
_atom_site_aniso_U_12
O21 0.0744(11) 0.0344(9) 0.0593(10) 0.0014(7) 0.0199(9) 0.0006(8)
O11 0.0456(9) 0.0623(10) 0.0462(9) -0.0180(7) 0.0087(7) 0.0090(8)
N16 0.0606(12) 0.0372(10) 0.0374(10) -0.0062(8) 0.0138(8) 0.0023(9)
C15 0.0422(12) 0.0343(11) 0.0416(12) -0.0021(9) 0.0133(9) -0.0009(9)
C17 0.0411(11) 0.0391(12) 0.0385(12) -0.0022(9) 0.0088(9) -0.0046(9)
O22 0.1024(15) 0.0398(10) 0.0812(13) -0.0071(9) 0.0260(11) -0.0165(10)
C22 0.0346(11) 0.0427(12) 0.0399(12) -0.0048(9) 0.0041(9) -0.0023(9)
C22A 0.0366(11) 0.0454(12) 0.0390(12) -0.0104(9) 0.0047(9) 0.0025(9)
C23 0.0754(17) 0.0367(13) 0.0553(15) -0.0037(11) 0.0319(13) -0.0078(12)
C29A 0.0578(14) 0.0355(12) 0.0515(14) 0.0008(10) 0.0249(11) 0.0024(10)
C25A 0.0456(12) 0.0362(12) 0.0463(13) 0.0010(9) 0.0206(10) 0.0035(9)
C24 0.0590(14) 0.0409(13) 0.0473(13) -0.0019(10) 0.0198(11) -0.0046(11)
C25 0.0475(12) 0.0361(12) 0.0445(12) -0.0001(9) 0.0218(10) 0.0002(10)
C14A 0.0399(11) 0.0436(12) 0.0333(11) -0.0055(9) 0.0077(9) -0.0009(9)
C26 0.0470(13) 0.0368(12) 0.0574(14) 0.0023(10) 0.0178(11) 0.0044(10)
C18 0.0577(14) 0.0500(14) 0.0387(13) -0.0049(10) 0.0118(10) -0.0078(11)
C21 0.0457(13) 0.0508(14) 0.0501(14) -0.0050(11) 0.0060(10) 0.0050(11)
C28 0.0498(14) 0.0559(15) 0.0565(15) 0.0056(12) 0.0180(11) 0.0076(11)
C19 0.0566(14) 0.0594(16) 0.0401(13) 0.0053(11) 0.0015(11) -0.0093(12)
C14 0.0540(14) 0.0571(14) 0.0477(13) -0.0080(11) 0.0204(11) -0.0103(11)
C27 0.0463(13) 0.0494(14) 0.0598(15) -0.0032(11) 0.0160(11) 0.0008(11)
C13 0.0505(14) 0.087(2) 0.0521(15) -0.0161(14) 0.0214(12) -0.0139(13)
C29 0.0600(15) 0.0452(14) 0.0639(16) 0.0127(12) 0.0190(13) 0.0148(12)
C20 0.0493(14) 0.0549(15) 0.0560(15) 0.0070(12) 0.0024(11) 0.0036(11)
C12 0.0420(13) 0.094(2) 0.0526(15) -0.0197(14) 0.0137(11) 0.0050(13)
C30 0.0651(17) 0.078(2) 0.079(2) 0.0127(15) 0.0038(15) 0.0109(15)

loop_
_atom_type_symbol
_atom_type_description
_atom_type_scat_dispersion_real
_atom_type_scat_dispersion_imag
_atom_type_scat_source
C C 0.0033 0.0016 'International Tables Vol C Tables 4.2.6.8 and 6.1.1.4'
H H 0.0000 0.0000 'International Tables Vol C Tables 4.2.6.8 and 6.1.1.4'
N N 0.0061 0.0033 'International Tables Vol C Tables 4.2.6.8 and 6.1.1.4'
O O 0.0106 0.0060 'International Tables Vol C Tables 4.2.6.8 and 6.1.1.4'

loop_
_geom_angle_atom_site_label_1
_geom_angle_atom_site_label_2
_geom_angle_atom_site_label_3
_geom_angle
C23 O21 C29A 121.43(17)
C12 O11 C22A 112.24(16)
C17 N16 C15 117.01(16)
N16 C15 C25 112.01(16)
N16 C15 C14A 109.07(16)
C25 C15 C14A 110.69(16)
C22 C17 C18 119.2(2)
C22 C17 N16 121.49(18)
C18 C17 N16 119.32(19)
C21 C22 C17 118.87(19)
C21 C22 C22A 120.67(19)
C17 C22 C22A 120.38(18)
O11 C22A C22 112.41(16)
O11 C22A C14A 111.49(17)
C22 C22A C14A 111.93(16)
O22 C23 O21 116.8(2)
O22 C23 C24 125.7(2)
O21 C23 C24 117.4(2)
O21 C29A C29 116.48(19)
O21 C29A C25A 121.4(2)
C29 C29A C25A 122.1(2)
C29A C25A C26 116.4(2)
C29A C25A C25 118.27(19)
C26 C25A C25 125.28(19)
C25 C24 C23 122.9(2)
C24 C25 C25A 118.44(19)
C24 C25 C15 122.4(2)
C25A C25 C15 119.14(18)
C14 C14A C22A 111.90(17)
C14 C14A C15 112.99(17)
C22A C14A C15 107.27(16)
C27 C26 C25A 121.3(2)
C19 C18 C17 120.7(2)
C20 C21 C22 121.6(2)
C29 C28 C27 118.0(2)
C29 C28 C30 121.6(2)
C27 C28 C30 120.4(2)
C18 C19 C20 120.6(2)
C14A C14 C13 110.52(19)
C26 C27 C28 121.5(2)
C12 C13 C14 110.2(2)
C28 C29 C29A 120.6(2)
C21 C20 C19 119.1(2)
O11 C12 C13 111.25(19)

loop_
_geom_bond_atom_site_label_1
_geom_bond_atom_site_label_2
_geom_bond_distance
O21 C23 1.371(3)
O21 C29A 1.378(3)
O11 C12 1.425(3)
O11 C22A 1.433(2)
N16 C17 1.402(3)
N16 C15 1.452(3)
C15 C25 1.506(3)
C15 C14A 1.543(3)
C17 C22 1.394(3)
C17 C18 1.394(3)
O22 C23 1.205(3)
C22 C21 1.388(3)
C22 C22A 1.513(3)
C22A C14A 1.523(3)
C23 C24 1.437(3)
C29A C29 1.382(3)
C29A C25A 1.391(3)
C25A C26 1.400(3)
C25A C25 1.455(3)
C24 C25 1.343(3)
C14A C14 1.519(3)
C26 C27 1.370(3)
C18 C19 1.369(3)
C21 C20 1.375(3)
C28 C29 1.376(3)
C28 C27 1.389(3)
C28 C30 1.507(3)
C19 C20 1.378(3)
C14 C13 1.522(3)
C13 C12 1.507(4)
